data_4031352
loop_
_publ_author_name
'A.M. Astakhov'
'A.D. Vasiliev'
'M.S. Molokeev'
'V.A. Revenko'
'R.S. Stepanov'

_publ_section_title
;
 Nitroimines: II. Structure of Nitroamino-1,2,4-triazoles
;
_journal_issue 6
_journal_name_full 'Russian Journal of Organic Chemistry'
_journal_page_first 910
_journal_page_last 915
_journal_paper_doi 10.1007/s11178-005-0265-0
_journal_volume 41
_journal_year 2005
_chemical_formula_sum 'C2 H6 N6 O2'
_chemical_formula_weight 146.13
_chemical_name_systematic
; 
 ? 
;
_space_group_IT_number 9
_symmetry_cell_setting monoclinic
_symmetry_space_group_name_Hall 'C -2yc'
_symmetry_space_group_name_H-M 'C 1 c 1'
_atom_sites_solution_hydrogens geom
_atom_sites_solution_primary direct
_atom_sites_solution_secondary difmap
_audit_creation_method SHELXL-97
_cell_angle_alpha 90.00
_cell_angle_beta 95.104(4)
_cell_angle_gamma 90.00
_cell_formula_units_Z 4
_cell_length_a 3.8221(2)
_cell_length_b 16.9654(9)
_cell_length_c 9.0963(4)
_cell_measurement_temperature 293(2)
_cell_volume 587.50(5)
_computing_structure_refinement 'SHELXL-97 (Sheldrick, 1997)'
_computing_structure_solution 'SHELXS-97 (Sheldrick, 1990)'
_diffrn_ambient_temperature 293(2)
_diffrn_measured_fraction_theta_full 0.498
_diffrn_measured_fraction_theta_max 0.498
_diffrn_radiation_monochromator graphite
_diffrn_radiation_source 'fine-focus sealed tube'
_diffrn_radiation_wavelength 1.54056
_diffrn_reflns_av_R_equivalents 0.0000
_diffrn_reflns_av_sigmaI/netI 0.0100
_diffrn_reflns_limit_h_max 0
_diffrn_reflns_limit_h_min -4
_diffrn_reflns_limit_k_max 21
_diffrn_reflns_limit_k_min 0
_diffrn_reflns_limit_l_max 11
_diffrn_reflns_limit_l_min -11
_diffrn_reflns_number 731
_diffrn_reflns_theta_full 79.93
_diffrn_reflns_theta_max 79.93
_diffrn_reflns_theta_min 5.21
_exptl_absorpt_coefficient_mu 1.246
_exptl_crystal_density_diffrn 1.652
_exptl_crystal_density_method 'not measured'
_exptl_crystal_F_000 304
_refine_diff_density_max 0.218
_refine_diff_density_min -0.150
_refine_diff_density_rms 0.050
_refine_ls_abs_structure_details 'Flack H D (1983), Acta Cryst. A39, 876-881'
_refine_ls_abs_structure_Flack 0.3(3)
_refine_ls_extinction_coef 0.028(2)
_refine_ls_extinction_expression Fc^*^=kFc[1+0.001xFc^2^\l^3^/sin(2\q)]^-1/4^
_refine_ls_extinction_method SHELXL
_refine_ls_goodness_of_fit_ref 1.037
_refine_ls_hydrogen_treatment mixed
_refine_ls_matrix_type full
_refine_ls_number_parameters 110
_refine_ls_number_reflns 731
_refine_ls_number_restraints 2
_refine_ls_restrained_S_all 1.036
_refine_ls_R_factor_all 0.0256
_refine_ls_R_factor_gt 0.0253
_refine_ls_shift/su_max 0.006
_refine_ls_shift/su_mean 0.001
_refine_ls_structure_factor_coef Fsqd
_refine_ls_weighting_details 'w=1/[\s^2^(Fo^2^)+(0.0470P)^2^+0.1713P] where P=(Fo^2^+2Fc^2^)/3'
_refine_ls_weighting_scheme calc
_refine_ls_wR_factor_gt 0.0657
_refine_ls_wR_factor_ref 0.0659
_reflns_number_gt 724
_reflns_number_total 731
_reflns_threshold_expression >2sigma(I)
_cod_data_source_file C2H6N6O2.CIF
_cod_data_source_block a
_cod_depositor_comments
;
The following automatic conversions were performed:

'_refine_ls_weighting_scheme' value 'calc
w=1/[\s^2^(Fo^2^)+(0.0470P)^2^+0.1713P] where P=(Fo^2^+2Fc^2^)/3' was
changed to 'calc'. New tag '_refine_ls_weighting_details' was
created. The value of the new tag was set to
'w=1/[\s^2^(Fo^2^)+(0.0470P)^2^+0.1713P] where P=(Fo^2^+2Fc^2^)/3'.

Automatic conversion script
Id: cif_fix_values 3392 2015-05-12 13:50:21Z andrius 
;
_cod_original_sg_symbol_H-M Cc
_cod_database_code 4031352
_cod_database_fobs_code 4031352

loop_
_symmetry_equiv_pos_as_xyz
'x, y, z'
'x, -y, z+1/2'
'x+1/2, y+1/2, z'
'x+1/2, -y+1/2, z+1/2'

loop_
_atom_site_label
_atom_site_type_symbol
_atom_site_fract_x
_atom_site_fract_y
_atom_site_fract_z
_atom_site_U_iso_or_equiv
_atom_site_adp_type
_atom_site_occupancy
_atom_site_calc_flag
_atom_site_refinement_flags
_atom_site_disorder_assembly
_atom_site_disorder_group
O1 O -0.1467(4) 0.19789(9) -0.04827(15) 0.0351(3) Uani 1 d . . .
O2 O 0.1103(4) 0.23817(7) 0.16261(16) 0.0368(4) Uani 1 d . . .
N1 N 0.0365(4) 0.18299(9) 0.07269(15) 0.0261(3) Uani 1 d . . .
N2 N 0.1340(4) 0.11059(9) 0.09527(16) 0.0280(3) Uani 1 d . . .
C1 C 0.3300(4) 0.09453(10) 0.22748(18) 0.0243(4) Uani 1 d . . .
N3 N 0.4313(4) 0.02070(9) 0.25891(18) 0.0304(4) Uani 1 d . . .
N4 N 0.4468(4) 0.14205(8) 0.33923(16) 0.0276(4) Uani 1 d . . .
H2 H 0.4133 0.1921 0.3422 0.037(7) Uiso 1 calc R . .
C2 C 0.6094(5) 0.02700(11) 0.3934(2) 0.0316(4) Uani 1 d . . .
H1 H 0.7115 -0.0160 0.4439 0.035(6) Uiso 1 calc R . .
N5 N 0.6264(5) 0.09886(9) 0.44703(17) 0.0323(4) Uani 1 d . . .
N6 N 0.1306(5) 0.13185(10) 0.69698(19) 0.0310(4) Uani 1 d . . .
H3 H 0.239(7) 0.0833(15) 0.709(3) 0.028(6) Uiso 1 d . . .
H4 H 0.269(11) 0.179(2) 0.678(4) 0.062(9) Uiso 1 d . . .
H5 H -0.036(10) 0.1248(18) 0.617(4) 0.056(9) Uiso 1 d . . .
H6 H 0.043(8) 0.1396(18) 0.783(4) 0.049(8) Uiso 1 d . . .

loop_
_atom_site_aniso_label
_atom_site_aniso_U_11
_atom_site_aniso_U_22
_atom_site_aniso_U_33
_atom_site_aniso_U_23
_atom_site_aniso_U_13
_atom_site_aniso_U_12
O1 0.0449(8) 0.0326(6) 0.0258(6) 0.0036(5) -0.0079(5) 0.0033(6)
O2 0.0528(8) 0.0210(6) 0.0342(6) -0.0041(5) -0.0095(6) 0.0041(6)
N1 0.0321(8) 0.0233(7) 0.0224(7) 0.0008(5) 0.0000(6) -0.0009(6)
N2 0.0377(8) 0.0213(6) 0.0238(6) -0.0007(6) -0.0041(6) -0.0004(6)
C1 0.0296(8) 0.0202(7) 0.0230(7) -0.0005(5) 0.0019(6) -0.0016(6)
N3 0.0378(8) 0.0220(7) 0.0308(7) 0.0013(6) -0.0007(6) 0.0013(6)
N4 0.0351(8) 0.0214(7) 0.0251(7) -0.0005(5) -0.0043(6) 0.0001(6)
C2 0.0369(9) 0.0269(8) 0.0303(8) 0.0051(7) -0.0010(7) 0.0051(8)
N5 0.0389(8) 0.0291(7) 0.0273(7) 0.0019(6) -0.0060(6) 0.0024(7)
N6 0.0353(8) 0.0264(7) 0.0302(8) -0.0003(6) -0.0025(6) 0.0027(6)

loop_
_atom_type_symbol
_atom_type_description
_atom_type_scat_dispersion_real
_atom_type_scat_dispersion_imag
_atom_type_scat_source
C C 0.0181 0.0091 'International Tables Vol C Tables 4.2.6.8 and 6.1.1.4'
H H 0.0000 0.0000 'International Tables Vol C Tables 4.2.6.8 and 6.1.1.4'
N N 0.0311 0.0180 'International Tables Vol C Tables 4.2.6.8 and 6.1.1.4'
O O 0.0492 0.0322 'International Tables Vol C Tables 4.2.6.8 and 6.1.1.4'

loop_
_geom_angle_atom_site_label_1
_geom_angle_atom_site_label_2
_geom_angle_atom_site_label_3
_geom_angle
_geom_angle_site_symmetry_1
_geom_angle_site_symmetry_3
O2 N1 O1 119.16(15) . .
O2 N1 N2 123.90(14) . .
O1 N1 N2 116.93(14) . .
N1 N2 C1 116.73(13) . .
N3 C1 N4 109.32(14) . .
N3 C1 N2 119.63(15) . .
N4 C1 N2 131.05(15) . .
C1 N3 C2 103.48(14) . .
C1 N4 N5 109.58(13) . .
C1 N4 H2 125.2 . .
N5 N4 H2 125.2 . .
N5 C2 N3 114.49(15) . .
N5 C2 H1 122.8 . .
N3 C2 H1 122.8 . .
C2 N5 N4 103.14(14) . .
H3 N6 H4 120(3) . .
H3 N6 H5 104(2) . .
H4 N6 H5 108(3) . .
H3 N6 H6 103(2) . .
H4 N6 H6 107(3) . .
H5 N6 H6 115(3) . .

loop_
_geom_bond_atom_site_label_1
_geom_bond_atom_site_label_2
_geom_bond_distance
_geom_bond_site_symmetry_2
O1 N1 1.2759(18) .
O2 N1 1.2586(19) .
N1 N2 1.295(2) .
N2 C1 1.386(2) .
C1 N3 1.335(2) .
C1 N4 1.342(2) .
N3 C2 1.350(2) .
N4 N5 1.360(2) .
N4 H2 0.8600 .
C2 N5 1.313(2) .
C2 H1 0.9300 .
N6 H3 0.92(3) .
N6 H4 0.98(4) .
N6 H5 0.93(4) .
N6 H6 0.89(3) .

loop_
_geom_torsion_atom_site_label_1
_geom_torsion_atom_site_label_2
_geom_torsion_atom_site_label_3
_geom_torsion_atom_site_label_4
_geom_torsion
_geom_torsion_site_symmetry_1
_geom_torsion_site_symmetry_2
_geom_torsion_site_symmetry_3
_geom_torsion_site_symmetry_4
O2 N1 N2 C1 0.2(2) . . . .
O1 N1 N2 C1 -179.37(15) . . . .
N1 N2 C1 N3 178.38(17) . . . .
N1 N2 C1 N4 -1.4(3) . . . .
N4 C1 N3 C2 0.4(2) . . . .
N2 C1 N3 C2 -179.46(15) . . . .
N3 C1 N4 N5 -0.5(2) . . . .
N2 C1 N4 N5 179.35(17) . . . .
C1 N3 C2 N5 -0.2(2) . . . .
N3 C2 N5 N4 -0.1(2) . . . .
C1 N4 N5 C2 0.3(2) . . . .
